data_4065748
loop_
_publ_author_name
'Moore, Angela'
'Ortin, Yannick'
'M\"uller-Bunz, Helge'
'McGlinchey, Michael J.'

_publ_section_title
;
 Alkynyl-Dicobalt Hexacarbonyl Complexes of Menthyl Cations: Isolobal
 Substitution of [Co(CO)3]+by Fe(CO)3as a Structural Model&#x2020;
;
_journal_issue 21
_journal_name_full Organometallics
_journal_page_first 4882
_journal_paper_doi 10.1021/om100107x
_journal_volume 29
_journal_year 2010
_chemical_absolute_configuration ad
_chemical_formula_moiety 'C47 H46 O5 P2 Co2, C6 H14'
_chemical_formula_sum 'C53 H60 Co2 O5 P2'
_chemical_formula_weight 956.81
_chemical_name_systematic
; 
 ? 
;
_space_group_IT_number 1
_symmetry_cell_setting triclinic
_symmetry_space_group_name_Hall 'P 1'
_symmetry_space_group_name_H-M 'P 1'
_atom_sites_solution_hydrogens geom
_atom_sites_solution_primary direct
_atom_sites_solution_secondary difmap
_audit_creation_method SHELXL-97
_cell_angle_alpha 76.722(2)
_cell_angle_beta 76.484(2)
_cell_angle_gamma 64.331(1)
_cell_formula_units_Z 2
_cell_length_a 11.3946(9)
_cell_length_b 11.8811(9)
_cell_length_c 20.0210(16)
_cell_measurement_reflns_used 8857
_cell_measurement_temperature 100(2)
_cell_measurement_theta_max 30.47
_cell_measurement_theta_min 2.41
_cell_volume 2349.7(3)
_computing_cell_refinement 'Bruker SAINT'
_computing_data_collection 'Bruker SMART'
_computing_data_reduction 'Bruker SAINT'
_computing_molecular_graphics 'Bruker SHELXTL'
_computing_publication_material 'Bruker SHELXTL'
_computing_structure_refinement 'SHELXL-97 (Sheldrick, 1997)'
_computing_structure_solution 'SHELXS-97 (Sheldrick, 1990)'
_diffrn_ambient_temperature 100(2)
_diffrn_detector_area_resol_mean 8.366
_diffrn_measured_fraction_theta_full 0.998
_diffrn_measured_fraction_theta_max 0.987
_diffrn_measurement_device_type 'CCD area detector'
_diffrn_measurement_method '\f and \w scans'
_diffrn_radiation_monochromator graphite
_diffrn_radiation_source 'sealed tube'
_diffrn_radiation_type MoK\a
_diffrn_radiation_wavelength 0.71073
_diffrn_reflns_av_R_equivalents 0.0284
_diffrn_reflns_av_sigmaI/netI 0.0478
_diffrn_reflns_limit_h_max 16
_diffrn_reflns_limit_h_min -16
_diffrn_reflns_limit_k_max 16
_diffrn_reflns_limit_k_min -16
_diffrn_reflns_limit_l_max 28
_diffrn_reflns_limit_l_min -28
_diffrn_reflns_number 54986
_diffrn_reflns_theta_full 30.00
_diffrn_reflns_theta_max 30.50
_diffrn_reflns_theta_min 1.92
_exptl_absorpt_coefficient_mu 0.821
_exptl_absorpt_correction_T_max 0.6385
_exptl_absorpt_correction_T_min 0.5385
_exptl_absorpt_correction_type multi-scan
_exptl_absorpt_process_details
; 
 SADABS v.2.10 (Bruker,2003) was used for absorption correction. 
 R(int) for selected reflections was 0.053 before and 0.025 after 
 correction. The Ratio of minimum to maximum transmission is 0.843414. 
 The \l/2 correction factor is 0.0015 
;
_exptl_crystal_colour red
_exptl_crystal_density_diffrn 1.352
_exptl_crystal_density_method 'not measured'
_exptl_crystal_description block
_exptl_crystal_F_000 1004
_exptl_crystal_size_max 0.70
_exptl_crystal_size_mid 0.60
_exptl_crystal_size_min 0.60
_refine_diff_density_max 0.802
_refine_diff_density_min -0.433
_refine_diff_density_rms 0.076
_refine_ls_abs_structure_details 'Flack H D (1983), Acta Cryst. A39, 876-881'
_refine_ls_abs_structure_Flack 0.008(7)
_refine_ls_extinction_method none
_refine_ls_goodness_of_fit_ref 1.038
_refine_ls_hydrogen_treatment constr
_refine_ls_matrix_type full
_refine_ls_number_parameters 1129
_refine_ls_number_reflns 27880
_refine_ls_number_restraints 3
_refine_ls_restrained_S_all 1.038
_refine_ls_R_factor_all 0.0482
_refine_ls_R_factor_gt 0.0412
_refine_ls_shift/su_max 0.005
_refine_ls_shift/su_mean 0.000
_refine_ls_structure_factor_coef Fsqd
_refine_ls_weighting_details 'calc w=1/[\s^2^(Fo^2^)+(0.0589P)^2^+0.0000P] where P=(Fo^2^+2Fc^2^)/3'
_refine_ls_weighting_scheme calc
_refine_ls_wR_factor_gt 0.0994
_refine_ls_wR_factor_ref 0.1034
_reflns_number_gt 24546
_reflns_number_total 27880
_reflns_threshold_expression I>2\s(I)
_cod_data_source_file om100107x_si_001.cif
_cod_data_source_block mjm248(10)
_cod_original_formula_sum 'C53 H60 O5 P2 Co2'
_cod_database_code 4065748

loop_
_symmetry_equiv_pos_as_xyz
'x, y, z'

loop_
_atom_site_label
_atom_site_type_symbol
_atom_site_fract_x
_atom_site_fract_y
_atom_site_fract_z
_atom_site_U_iso_or_equiv
_atom_site_adp_type
_atom_site_occupancy
_atom_site_symmetry_multiplicity
_atom_site_calc_flag
_atom_site_refinement_flags
Co1 Co 0.16084(3) 0.50964(3) 0.594928(16) 0.01036(8) Uani 1 1 d .
Co2 Co 0.29470(3) 0.57922(3) 0.491076(17) 0.01130(8) Uani 1 1 d .
C1 C -0.0184(3) 0.7734(3) 0.51506(14) 0.0138(5) Uani 1 1 d .
O1 O -0.0042(2) 0.8572(2) 0.55184(11) 0.0185(4) Uani 1 1 d .
H1O1 H 0.0717 0.8247 0.5628 0.028 Uiso 1 1 calc R
C2 C -0.0407(2) 0.8387(2) 0.43975(11) 0.0153(4) Uani 1 1 d .
H2 H -0.0379 0.7735 0.4148 0.018 Uiso 1 1 calc R
C3 C 0.0672(2) 0.8852(2) 0.39797(13) 0.0203(5) Uani 1 1 d .
H3 H 0.1517 0.8267 0.4156 0.024 Uiso 1 1 calc R
C4 C 0.0433(3) 1.0190(2) 0.40565(15) 0.0297(6) Uani 1 1 d .
H4A H 0.1210 1.0362 0.3827 0.045 Uiso 1 1 calc R
H4B H 0.0271 1.0264 0.4550 0.045 Uiso 1 1 calc R
H4C H -0.0335 1.0800 0.3841 0.045 Uiso 1 1 calc R
C5 C 0.0871(3) 0.8745(3) 0.32096(13) 0.0295(6) Uani 1 1 d .
H5A H 0.0072 0.9331 0.3014 0.044 Uiso 1 1 calc R
H5B H 0.1052 0.7880 0.3162 0.044 Uiso 1 1 calc R
H5C H 0.1617 0.8954 0.2961 0.044 Uiso 1 1 calc R
C6 C -0.1778(3) 0.9460(2) 0.43778(14) 0.0209(5) Uani 1 1 d .
H6A H -0.1825 1.0152 0.4594 0.025 Uiso 1 1 calc R
H6B H -0.1905 0.9795 0.3887 0.025 Uiso 1 1 calc R
C7 C -0.2892(2) 0.9058(2) 0.47510(13) 0.0239(5) Uani 1 1 d .
H7A H -0.3750 0.9789 0.4722 0.029 Uiso 1 1 calc R
H7B H -0.2885 0.8396 0.4525 0.029 Uiso 1 1 calc R
C8 C -0.2726(2) 0.8552(2) 0.55087(13) 0.0194(5) Uani 1 1 d .
H8 H -0.2759 0.9239 0.5732 0.023 Uiso 1 1 calc R
C9 C -0.3812(2) 0.8121(2) 0.59032(15) 0.0267(5) Uani 1 1 d .
H9A H -0.3759 0.7416 0.5705 0.040 Uiso 1 1 calc R
H9B H -0.4673 0.8822 0.5865 0.040 Uiso 1 1 calc R
H9C H -0.3702 0.7847 0.6393 0.040 Uiso 1 1 calc R
C10 C -0.1380(2) 0.7450(2) 0.55458(13) 0.0173(4) Uani 1 1 d .
H10D H -0.1380 0.6745 0.5361 0.021 Uiso 1 1 calc R
H10E H -0.1266 0.7157 0.6040 0.021 Uiso 1 1 calc R
C11 C 0.1011(3) 0.6467(3) 0.51688(14) 0.0117(5) Uani 1 1 d .
C12 C 0.1455(3) 0.5340(3) 0.49630(14) 0.0118(5) Uani 1 1 d .
C13 C 0.1108(3) 0.4678(3) 0.45512(14) 0.0125(5) Uani 1 1 d .
C14 C 0.0081(3) 0.4278(3) 0.48121(16) 0.0178(6) Uani 1 1 d .
H14 H -0.0417 0.4456 0.5256 0.021 Uiso 1 1 calc R
C15 C -0.0224(3) 0.3619(3) 0.44289(16) 0.0213(6) Uani 1 1 d .
H15 H -0.0934 0.3365 0.4611 0.026 Uiso 1 1 calc R
C16 C 0.0502(3) 0.3337(3) 0.37881(17) 0.0229(7) Uani 1 1 d .
H16 H 0.0292 0.2893 0.3527 0.027 Uiso 1 1 calc R
C17 C 0.1539(4) 0.3706(3) 0.35301(17) 0.0241(7) Uani 1 1 d .
H17 H 0.2055 0.3497 0.3094 0.029 Uiso 1 1 calc R
C18 C 0.1833(3) 0.4380(3) 0.39034(16) 0.0214(7) Uani 1 1 d .
H18 H 0.2537 0.4641 0.3715 0.026 Uiso 1 1 calc R
P1 P 0.29289(7) 0.30531(6) 0.60656(4) 0.01092(14) Uani 1 1 d .
C19 C 0.2161(3) 0.1928(3) 0.62301(15) 0.0128(5) Uani 1 1 d .
C20 C 0.2073(3) 0.1367(3) 0.57109(17) 0.0185(6) Uani 1 1 d .
H20 H 0.2401 0.1591 0.5241 0.022 Uiso 1 1 calc R
C21 C 0.1513(3) 0.0489(3) 0.58735(18) 0.0237(7) Uani 1 1 d .
H21 H 0.1465 0.0114 0.5515 0.028 Uiso 1 1 calc R
C22 C 0.1024(3) 0.0157(3) 0.65554(18) 0.0207(6) Uani 1 1 d .
H22 H 0.0649 -0.0451 0.6666 0.025 Uiso 1 1 calc R
C23 C 0.1085(3) 0.0713(3) 0.70746(18) 0.0217(7) Uani 1 1 d .
H23 H 0.0744 0.0494 0.7543 0.026 Uiso 1 1 calc R
C24 C 0.1647(3) 0.1591(3) 0.69108(16) 0.0167(6) Uani 1 1 d .
H24 H 0.1681 0.1970 0.7271 0.020 Uiso 1 1 calc R
C25 C 0.4073(3) 0.2341(3) 0.66999(14) 0.0120(5) Uani 1 1 d .
C26 C 0.4789(3) 0.1036(3) 0.68000(15) 0.0161(6) Uani 1 1 d .
H26 H 0.4641 0.0519 0.6559 0.019 Uiso 1 1 calc R
C27 C 0.5714(3) 0.0490(3) 0.72484(15) 0.0187(6) Uani 1 1 d .
H27 H 0.6201 -0.0399 0.7311 0.022 Uiso 1 1 calc R
C28 C 0.5931(3) 0.1245(3) 0.76091(16) 0.0201(6) Uani 1 1 d .
H28 H 0.6558 0.0873 0.7921 0.024 Uiso 1 1 calc R
C29 C 0.5221(3) 0.2546(3) 0.75069(17) 0.0222(7) Uani 1 1 d .
H29 H 0.5376 0.3064 0.7744 0.027 Uiso 1 1 calc R
C30 C 0.4286(3) 0.3094(3) 0.70599(16) 0.0173(6) Uani 1 1 d .
H30 H 0.3792 0.3982 0.7000 0.021 Uiso 1 1 calc R
C31 C 0.4031(3) 0.2685(3) 0.52480(15) 0.0116(5) Uani 1 1 d .
H31A H 0.3548 0.2645 0.4908 0.014 Uiso 1 1 calc R
H31B H 0.4773 0.1855 0.5326 0.014 Uiso 1 1 calc R
P2 P 0.46582(7) 0.39218(7) 0.49124(4) 0.01183(14) Uani 1 1 d .
C32 C 0.5972(3) 0.3518(3) 0.54087(14) 0.0134(6) Uani 1 1 d .
C33 C 0.6130(3) 0.4436(3) 0.56591(16) 0.0182(6) Uani 1 1 d .
H33 H 0.5526 0.5292 0.5583 0.022 Uiso 1 1 calc R
C34 C 0.7159(3) 0.4114(3) 0.60189(17) 0.0207(6) Uani 1 1 d .
H34 H 0.7264 0.4753 0.6179 0.025 Uiso 1 1 calc R
C35 C 0.8037(3) 0.2865(3) 0.61483(15) 0.0190(6) Uani 1 1 d .
H35 H 0.8733 0.2645 0.6402 0.023 Uiso 1 1 calc R
C36 C 0.7886(3) 0.1945(3) 0.59016(16) 0.0209(6) Uani 1 1 d .
H36 H 0.8480 0.1088 0.5989 0.025 Uiso 1 1 calc R
C37 C 0.6878(3) 0.2264(3) 0.55305(16) 0.0174(6) Uani 1 1 d .
H37 H 0.6799 0.1626 0.5356 0.021 Uiso 1 1 calc R
C38 C 0.5638(3) 0.3447(3) 0.40760(15) 0.0154(6) Uani 1 1 d .
C39 C 0.5294(4) 0.2816(3) 0.36954(16) 0.0234(7) Uani 1 1 d .
H39 H 0.4561 0.2596 0.3877 0.028 Uiso 1 1 calc R
C40 C 0.6025(4) 0.2508(4) 0.30485(18) 0.0298(8) Uani 1 1 d .
H40 H 0.5782 0.2085 0.2791 0.036 Uiso 1 1 calc R
C41 C 0.7104(3) 0.2817(3) 0.27810(17) 0.0289(7) Uani 1 1 d .
H41 H 0.7598 0.2608 0.2341 0.035 Uiso 1 1 calc R
C42 C 0.7453(3) 0.3429(4) 0.31581(17) 0.0303(8) Uani 1 1 d .
H42 H 0.8200 0.3629 0.2980 0.036 Uiso 1 1 calc R
C43 C 0.6713(3) 0.3759(3) 0.38026(17) 0.0237(7) Uani 1 1 d .
H43 H 0.6950 0.4198 0.4053 0.028 Uiso 1 1 calc R
C44 C 0.0192(3) 0.4840(3) 0.64167(14) 0.0138(6) Uani 1 1 d .
O44 O -0.0688(2) 0.4634(2) 0.67309(11) 0.0197(5) Uani 1 1 d .
C45 C 0.1817(3) 0.5878(3) 0.65473(15) 0.0156(6) Uani 1 1 d .
O45 O 0.1899(2) 0.6455(2) 0.69109(12) 0.0232(5) Uani 1 1 d .
C46 C 0.3307(3) 0.6850(3) 0.52615(16) 0.0168(6) Uani 1 1 d .
O46 O 0.3442(2) 0.7582(2) 0.54786(13) 0.0271(5) Uani 1 1 d .
C47 C 0.3372(3) 0.6231(3) 0.40068(16) 0.0160(6) Uani 1 1 d .
O47 O 0.3693(2) 0.6468(2) 0.34257(11) 0.0247(5) Uani 1 1 d .
Co3 Co 0.70377(3) 0.29911(3) 0.985891(17) 0.01104(8) Uani 1 1 d .
Co4 Co 0.84388(3) 0.36434(3) 0.884353(16) 0.01062(8) Uani 1 1 d .
C48 C 0.9985(3) 0.0957(3) 0.97771(14) 0.0139(5) Uani 1 1 d .
O2 O 1.0151(2) 0.0308(2) 0.92113(11) 0.0221(5) Uani 1 1 d .
H1O2 H 0.9884 0.0839 0.8864 0.033 Uiso 1 1 calc R
C49 C 1.1326(2) 0.0859(2) 0.98969(12) 0.0154(4) Uani 1 1 d .
H49 H 1.1138 0.1234 1.0329 0.019 Uiso 1 1 calc R
C50 C 1.2021(2) 0.1581(2) 0.93279(13) 0.0207(5) Uani 1 1 d .
H50 H 1.1337 0.2439 0.9197 0.025 Uiso 1 1 calc R
C51 C 1.2662(3) 0.0985(3) 0.86618(15) 0.0339(6) Uani 1 1 d .
H51A H 1.3046 0.1522 0.8324 0.051 Uiso 1 1 calc R
H51B H 1.1995 0.0903 0.8467 0.051 Uiso 1 1 calc R
H51C H 1.3357 0.0148 0.8768 0.051 Uiso 1 1 calc R
C52 C 1.3046(3) 0.1763(3) 0.96142(17) 0.0366(7) Uani 1 1 d .
H52A H 1.3706 0.0937 0.9775 0.055 Uiso 1 1 calc R
H52B H 1.2613 0.2245 1.0004 0.055 Uiso 1 1 calc R
H52C H 1.3478 0.2224 0.9248 0.055 Uiso 1 1 calc R
C53 C 1.2242(3) -0.0546(2) 1.00620(14) 0.0219(5) Uani 1 1 d .
H53A H 1.2398 -0.0976 0.9661 0.026 Uiso 1 1 calc R
H53B H 1.3103 -0.0608 1.0130 0.026 Uiso 1 1 calc R
C54 C 1.1676(3) -0.1207(2) 1.07011(14) 0.0232(5) Uani 1 1 d .
H54A H 1.1592 -0.0827 1.1110 0.028 Uiso 1 1 calc R
H54B H 1.2285 -0.2108 1.0777 0.028 Uiso 1 1 calc R
C55 C 1.0329(3) -0.1114(2) 1.06358(14) 0.0229(5) Uani 1 1 d .
H55 H 1.0446 -0.1600 1.0261 0.027 Uiso 1 1 calc R
C56 C 0.9701(3) -0.1670(3) 1.13085(17) 0.0371(7) Uani 1 1 d .
H56A H 0.9582 -0.1205 1.1682 0.056 Uiso 1 1 calc R
H56B H 1.0274 -0.2560 1.1428 0.056 Uiso 1 1 calc R
H56C H 0.8843 -0.1603 1.1249 0.056 Uiso 1 1 calc R
C57 C 0.9422(2) 0.0265(2) 1.04328(13) 0.0190(5) Uani 1 1 d .
H57A H 0.9223 0.0727 1.0826 0.023 Uiso 1 1 calc R
H57B H 0.8580 0.0296 1.0357 0.023 Uiso 1 1 calc R
C58 C 0.8984(3) 0.2295(3) 0.96446(14) 0.0133(6) Uani 1 1 d .
C59 C 0.8523(3) 0.3443(3) 0.98477(14) 0.0122(5) Uani 1 1 d .
C60 C 0.8828(3) 0.4108(3) 1.02753(15) 0.0133(5) Uani 1 1 d .
C61 C 0.8132(3) 0.4312(3) 1.09357(15) 0.0171(6) Uani 1 1 d .
H61 H 0.7442 0.4027 1.1110 0.021 Uiso 1 1 calc R
C62 C 0.8422(3) 0.4926(3) 1.13469(17) 0.0225(7) Uani 1 1 d .
H62 H 0.7940 0.5051 1.1799 0.027 Uiso 1 1 calc R
C63 C 0.9419(4) 0.5353(3) 1.10922(17) 0.0238(7) Uani 1 1 d .
H63 H 0.9627 0.5770 1.1371 0.029 Uiso 1 1 calc R
C64 C 1.0107(4) 0.5173(3) 1.04374(18) 0.0259(7) Uani 1 1 d .
H64 H 1.0790 0.5468 1.0267 0.031 Uiso 1 1 calc R
C65 C 0.9824(3) 0.4569(3) 1.00216(17) 0.0211(7) Uani 1 1 d .
H65 H 1.0299 0.4466 0.9566 0.025 Uiso 1 1 calc R
P3 P 0.53456(7) 0.48539(7) 0.98659(4) 0.01127(14) Uani 1 1 d .
C66 C 0.3995(3) 0.5307(3) 0.93774(15) 0.0130(5) Uani 1 1 d .
C67 C 0.3919(3) 0.4464(3) 0.90294(17) 0.0215(6) Uani 1 1 d .
H67 H 0.4586 0.3632 0.9037 0.026 Uiso 1 1 calc R
C68 C 0.2872(3) 0.4823(3) 0.86674(17) 0.0239(7) Uani 1 1 d .
H68 H 0.2832 0.4238 0.8430 0.029 Uiso 1 1 calc R
C69 C 0.1901(3) 0.6025(3) 0.86556(16) 0.0191(6) Uani 1 1 d .
H69 H 0.1188 0.6268 0.8410 0.023 Uiso 1 1 calc R
C70 C 0.1959(3) 0.6880(3) 0.90001(16) 0.0202(6) Uani 1 1 d .
H70 H 0.1291 0.7711 0.8989 0.024 Uiso 1 1 calc R
C71 C 0.2997(3) 0.6519(3) 0.93622(17) 0.0207(6) Uani 1 1 d .
H71 H 0.3028 0.7106 0.9603 0.025 Uiso 1 1 calc R
C72 C 0.4424(3) 0.5240(3) 1.07182(15) 0.0146(6) Uani 1 1 d .
C73 C 0.4733(3) 0.5847(3) 1.11217(16) 0.0193(6) Uani 1 1 d .
H73 H 0.5420 0.6134 1.0941 0.023 Uiso 1 1 calc R
C74 C 0.4050(4) 0.6044(3) 1.17910(16) 0.0248(7) Uani 1 1 d .
H74 H 0.4274 0.6459 1.2063 0.030 Uiso 1 1 calc R
C75 C 0.3059(3) 0.5637(3) 1.20524(17) 0.0263(7) Uani 1 1 d .
H75 H 0.2588 0.5776 1.2505 0.032 Uiso 1 1 calc R
C76 C 0.2738(3) 0.5024(3) 1.16619(16) 0.0236(6) Uani 1 1 d .
H76 H 0.2051 0.4739 1.1849 0.028 Uiso 1 1 calc R
C77 C 0.3407(3) 0.4822(3) 1.10012(16) 0.0209(6) Uani 1 1 d .
H77 H 0.3178 0.4399 1.0736 0.025 Uiso 1 1 calc R
C78 C 0.5987(3) 0.6085(3) 0.95368(15) 0.0131(6) Uani 1 1 d .
H78A H 0.5252 0.6920 0.9458 0.016 Uiso 1 1 calc R
H78B H 0.6473 0.6116 0.9878 0.016 Uiso 1 1 calc R
P4 P 0.70903(7) 0.56975(6) 0.87190(4) 0.01088(14) Uani 1 1 d .
C79 C 0.5920(3) 0.6389(3) 0.81008(14) 0.0130(6) Uani 1 1 d .
C80 C 0.5790(3) 0.5675(3) 0.76908(16) 0.0178(6) Uani 1 1 d .
H80 H 0.6372 0.4811 0.7696 0.021 Uiso 1 1 calc R
C81 C 0.4805(3) 0.6214(3) 0.72651(17) 0.0211(7) Uani 1 1 d .
H81 H 0.4714 0.5712 0.6989 0.025 Uiso 1 1 calc R
C82 C 0.3969(3) 0.7471(3) 0.72478(16) 0.0179(6) Uani 1 1 d .
H82 H 0.3295 0.7831 0.6964 0.022 Uiso 1 1 calc R
C83 C 0.4104(3) 0.8207(3) 0.76383(15) 0.0179(6) Uani 1 1 d .
H83 H 0.3532 0.9076 0.7620 0.022 Uiso 1 1 calc R
C84 C 0.5076(3) 0.7681(3) 0.80586(15) 0.0168(6) Uani 1 1 d .
H84 H 0.5174 0.8197 0.8322 0.020 Uiso 1 1 calc R
C85 C 0.7836(3) 0.6855(3) 0.85140(16) 0.0152(6) Uani 1 1 d .
C86 C 0.7944(3) 0.7418(3) 0.90196(18) 0.0202(6) Uani 1 1 d .
H86 H 0.7641 0.7199 0.9495 0.024 Uiso 1 1 calc R
C87 C 0.8502(3) 0.8311(3) 0.8826(2) 0.0271(7) Uani 1 1 d .
H87 H 0.8583 0.8695 0.9170 0.033 Uiso 1 1 calc R
C88 C 0.8934(3) 0.8634(3) 0.8136(2) 0.0296(8) Uani 1 1 d .
H88 H 0.9285 0.9261 0.8006 0.036 Uiso 1 1 calc R
C89 C 0.8861(3) 0.8061(3) 0.76385(19) 0.0251(7) Uani 1 1 d .
H89 H 0.9181 0.8278 0.7166 0.030 Uiso 1 1 calc R
C90 C 0.8318(3) 0.7153(3) 0.78179(16) 0.0189(6) Uani 1 1 d .
H90 H 0.8279 0.6747 0.7471 0.023 Uiso 1 1 calc R
C91 C 0.6682(3) 0.1939(3) 0.95027(15) 0.0156(6) Uani 1 1 d .
O91 O 0.6512(2) 0.1211(2) 0.92906(13) 0.0251(5) Uani 1 1 d .
C92 C 0.6657(3) 0.2465(3) 1.07567(16) 0.0170(6) Uani 1 1 d .
O92 O 0.6385(2) 0.2149(2) 1.13320(11) 0.0252(5) Uani 1 1 d .
C93 C 0.9851(3) 0.3903(3) 0.83590(15) 0.0157(6) Uani 1 1 d .
O93 O 1.0722(2) 0.4106(2) 0.80331(11) 0.0219(5) Uani 1 1 d .
C94 C 0.8199(3) 0.2881(3) 0.82479(15) 0.0147(6) Uani 1 1 d .
O94 O 0.8082(2) 0.2321(2) 0.78912(12) 0.0240(5) Uani 1 1 d .
C95 C 0.6039(6) -0.1495(5) 0.0905(3) 0.0782(19) Uani 1 1 d .
H95A H 0.6154 -0.2136 0.1320 0.117 Uiso 1 1 calc R
H95B H 0.6903 -0.1596 0.0630 0.117 Uiso 1 1 calc R
H95C H 0.5500 -0.1594 0.0625 0.117 Uiso 1 1 calc R
C96 C 0.5350(5) -0.0171(5) 0.1125(2) 0.0524(12) Uani 1 1 d .
H96A H 0.5888 -0.0100 0.1424 0.063 Uiso 1 1 calc R
H96B H 0.5331 0.0461 0.0704 0.063 Uiso 1 1 calc R
C97 C 0.3969(6) 0.0163(4) 0.1507(2) 0.0560(13) Uani 1 1 d .
H97A H 0.3992 -0.0427 0.1947 0.067 Uiso 1 1 calc R
H97B H 0.3442 0.0036 0.1223 0.067 Uiso 1 1 calc R
C98 C 0.3279(5) 0.1502(5) 0.1672(2) 0.0591(13) Uani 1 1 d .
H98A H 0.3859 0.1660 0.1905 0.071 Uiso 1 1 calc R
H98B H 0.3164 0.2090 0.1230 0.071 Uiso 1 1 calc R
C99 C 0.1964(5) 0.1804(4) 0.2121(2) 0.0543(12) Uani 1 1 d .
H99A H 0.2083 0.1224 0.2566 0.065 Uiso 1 1 calc R
H99B H 0.1641 0.2673 0.2228 0.065 Uiso 1 1 calc R
C100 C 0.0948(4) 0.1718(5) 0.1826(2) 0.0520(11) Uani 1 1 d .
H10J H 0.0730 0.2369 0.1420 0.078 Uiso 1 1 calc R
H10K H 0.0157 0.1844 0.2175 0.078 Uiso 1 1 calc R
H10L H 0.1277 0.0883 0.1686 0.078 Uiso 1 1 calc R
C101 C 0.8883(5) 0.6889(4) 0.3075(2) 0.0486(10) Uani 1 1 d .
H10M H 0.8633 0.7799 0.3035 0.073 Uiso 1 1 calc R
H10N H 0.9732 0.6513 0.2782 0.073 Uiso 1 1 calc R
H10O H 0.8957 0.6501 0.3559 0.073 Uiso 1 1 calc R
C102 C 0.7863(4) 0.6669(4) 0.2844(2) 0.0524(11) Uani 1 1 d .
H10P H 0.8163 0.5752 0.2846 0.063 Uiso 1 1 calc R
H10Q H 0.7774 0.7091 0.2360 0.063 Uiso 1 1 calc R
C103 C 0.6544(5) 0.7137(5) 0.3283(3) 0.0608(14) Uani 1 1 d .
H10R H 0.6647 0.6752 0.3771 0.073 Uiso 1 1 calc R
H10S H 0.5966 0.6840 0.3138 0.073 Uiso 1 1 calc R
C104 C 0.5853(4) 0.8572(4) 0.3254(2) 0.0434(10) Uani 1 1 d .
H10F H 0.6432 0.8880 0.3389 0.052 Uiso 1 1 calc R
H10G H 0.5715 0.8963 0.2770 0.052 Uiso 1 1 calc R
C105 C 0.4533(4) 0.8989(5) 0.3726(3) 0.0487(11) Uani 1 1 d .
H10H H 0.3917 0.8780 0.3553 0.058 Uiso 1 1 calc R
H10I H 0.4653 0.8510 0.4198 0.058 Uiso 1 1 calc R
C106 C 0.3938(4) 1.0357(4) 0.3772(3) 0.0530(12) Uani 1 1 d .
H10A H 0.4505 1.0560 0.3982 0.079 Uiso 1 1 calc R
H10B H 0.3067 1.0578 0.4059 0.079 Uiso 1 1 calc R
H10C H 0.3847 1.0840 0.3305 0.079 Uiso 1 1 calc R

loop_
_atom_site_aniso_label
_atom_site_aniso_U_11
_atom_site_aniso_U_22
_atom_site_aniso_U_33
_atom_site_aniso_U_23
_atom_site_aniso_U_13
_atom_site_aniso_U_12
Co1 0.01163(18) 0.01037(18) 0.00905(17) -0.00036(13) -0.00270(14) -0.00433(15)
Co2 0.01205(19) 0.01100(18) 0.01109(17) -0.00016(14) -0.00227(14) -0.00531(15)
C1 0.0171(12) 0.0109(10) 0.0123(11) -0.0011(8) -0.0038(9) -0.0042(9)
O1 0.0204(10) 0.0135(9) 0.0233(10) -0.0052(8) -0.0097(8) -0.0042(8)
C2 0.0168(10) 0.0143(10) 0.0118(10) -0.0002(8) -0.0035(8) -0.0035(8)
C3 0.0212(12) 0.0171(11) 0.0176(11) 0.0040(9) -0.0030(9) -0.0062(9)
C4 0.0347(15) 0.0155(11) 0.0366(16) 0.0050(10) -0.0045(12) -0.0127(11)
C5 0.0301(14) 0.0324(14) 0.0178(12) 0.0039(10) -0.0019(10) -0.0097(12)
C6 0.0211(12) 0.0183(12) 0.0154(11) 0.0031(9) -0.0034(10) -0.0030(10)
C7 0.0169(12) 0.0236(12) 0.0254(13) -0.0002(10) -0.0070(10) -0.0025(10)
C8 0.0149(11) 0.0165(11) 0.0230(12) -0.0040(9) -0.0014(9) -0.0031(9)
C9 0.0162(12) 0.0234(12) 0.0341(14) -0.0027(11) 0.0016(10) -0.0057(10)
C10 0.0143(10) 0.0136(10) 0.0199(11) 0.0003(8) -0.0012(8) -0.0038(8)
C11 0.0112(13) 0.0122(13) 0.0108(12) 0.0013(10) -0.0031(10) -0.0048(11)
C12 0.0115(13) 0.0131(13) 0.0094(12) 0.0005(10) -0.0007(10) -0.0053(11)
C13 0.0128(13) 0.0125(12) 0.0106(12) -0.0016(10) -0.0027(10) -0.0031(10)
C14 0.0193(14) 0.0210(14) 0.0185(14) -0.0049(11) -0.0045(11) -0.0113(12)
C15 0.0243(15) 0.0282(16) 0.0190(13) -0.0018(11) -0.0027(11) -0.0185(13)
C16 0.0315(17) 0.0228(15) 0.0242(15) -0.0028(12) -0.0092(12) -0.0178(13)
C17 0.0343(18) 0.0298(16) 0.0133(13) -0.0070(11) -0.0008(12) -0.0169(14)
C18 0.0229(16) 0.0279(17) 0.0162(14) -0.0027(12) -0.0013(12) -0.0139(13)
P1 0.0131(3) 0.0100(3) 0.0100(3) -0.0004(3) -0.0029(3) -0.0049(3)
C19 0.0108(13) 0.0109(12) 0.0141(13) -0.0010(10) -0.0029(10) -0.0020(10)
C20 0.0219(16) 0.0202(15) 0.0187(14) -0.0047(11) -0.0054(12) -0.0113(13)
C21 0.0290(17) 0.0209(15) 0.0269(15) -0.0076(12) -0.0045(13) -0.0130(14)
C22 0.0165(14) 0.0149(14) 0.0359(16) 0.0009(12) -0.0097(12) -0.0104(11)
C23 0.0169(14) 0.0204(15) 0.0242(15) 0.0052(12) -0.0005(12) -0.0096(12)
C24 0.0155(13) 0.0149(13) 0.0203(14) -0.0013(10) -0.0057(11) -0.0057(11)
C25 0.0142(13) 0.0119(13) 0.0113(12) 0.0001(10) -0.0037(10) -0.0064(11)
C26 0.0163(13) 0.0151(13) 0.0183(13) -0.0014(10) -0.0045(10) -0.0073(10)
C27 0.0185(13) 0.0137(12) 0.0223(13) 0.0023(10) -0.0052(10) -0.0064(10)
C28 0.0175(14) 0.0218(14) 0.0188(14) 0.0006(11) -0.0088(11) -0.0047(11)
C29 0.0233(17) 0.0203(16) 0.0260(16) -0.0062(13) -0.0127(14) -0.0057(13)
C30 0.0197(15) 0.0127(13) 0.0195(14) -0.0019(11) -0.0071(12) -0.0047(12)
C31 0.0125(14) 0.0111(13) 0.0124(13) -0.0023(10) -0.0016(11) -0.0056(11)
P2 0.0116(3) 0.0127(3) 0.0109(3) -0.0008(3) -0.0020(3) -0.0050(3)
C32 0.0113(13) 0.0142(13) 0.0128(13) -0.0003(10) -0.0008(10) -0.0047(11)
C33 0.0156(13) 0.0148(12) 0.0248(14) -0.0040(10) -0.0080(11) -0.0037(10)
C34 0.0169(14) 0.0215(14) 0.0244(14) -0.0054(11) -0.0064(11) -0.0058(11)
C35 0.0147(14) 0.0262(15) 0.0163(14) -0.0020(11) -0.0028(11) -0.0086(12)
C36 0.0164(13) 0.0185(13) 0.0239(14) 0.0049(11) -0.0061(11) -0.0058(11)
C37 0.0156(12) 0.0177(13) 0.0201(13) -0.0034(10) -0.0011(10) -0.0082(10)
C38 0.0183(15) 0.0140(13) 0.0125(13) -0.0006(10) -0.0016(11) -0.0061(12)
C39 0.0278(17) 0.0304(17) 0.0146(14) -0.0078(12) 0.0056(12) -0.0162(14)
C40 0.0359(19) 0.0389(18) 0.0218(15) -0.0114(13) 0.0045(13) -0.0226(15)
C41 0.0268(16) 0.0391(18) 0.0160(13) -0.0091(12) 0.0023(11) -0.0090(13)
C42 0.0199(14) 0.047(2) 0.0205(14) -0.0030(13) 0.0030(11) -0.0145(14)
C43 0.0219(15) 0.0328(17) 0.0191(15) -0.0049(12) -0.0026(12) -0.0131(13)
C44 0.0165(14) 0.0146(14) 0.0101(13) -0.0017(10) -0.0049(11) -0.0045(11)
O44 0.0174(11) 0.0241(12) 0.0182(11) 0.0006(9) -0.0031(9) -0.0105(9)
C45 0.0137(14) 0.0156(14) 0.0141(14) 0.0003(11) -0.0022(11) -0.0039(12)
O45 0.0255(13) 0.0236(12) 0.0251(12) -0.0086(10) -0.0089(10) -0.0090(10)
C46 0.0130(14) 0.0168(14) 0.0184(14) 0.0011(11) -0.0030(11) -0.0053(12)
O46 0.0298(13) 0.0261(13) 0.0347(14) -0.0098(11) -0.0080(11) -0.0155(11)
C47 0.0154(14) 0.0149(13) 0.0177(14) -0.0006(11) -0.0023(11) -0.0070(11)
O47 0.0289(12) 0.0282(11) 0.0144(10) 0.0002(8) 0.0006(9) -0.0127(10)
Co3 0.01159(18) 0.00974(18) 0.01201(18) -0.00082(14) -0.00239(14) -0.00458(15)
Co4 0.01055(18) 0.00975(17) 0.01076(17) -0.00100(13) -0.00265(14) -0.00308(14)
C48 0.0145(11) 0.0115(11) 0.0156(12) -0.0029(9) -0.0042(9) -0.0037(9)
O2 0.0287(12) 0.0147(10) 0.0224(11) -0.0080(8) -0.0113(9) -0.0021(9)
C49 0.0148(10) 0.0127(10) 0.0178(11) -0.0006(8) -0.0059(8) -0.0037(8)
C50 0.0157(11) 0.0179(11) 0.0233(12) 0.0031(9) -0.0058(9) -0.0036(9)
C51 0.0298(15) 0.0329(15) 0.0261(14) -0.0029(11) 0.0062(11) -0.0066(12)
C52 0.0301(15) 0.0376(16) 0.0465(18) 0.0126(13) -0.0183(13) -0.0207(13)
C53 0.0183(12) 0.0144(11) 0.0275(14) 0.0011(10) -0.0095(10) -0.0005(9)
C54 0.0234(12) 0.0159(11) 0.0264(13) 0.0038(10) -0.0116(10) -0.0041(10)
C55 0.0267(13) 0.0114(10) 0.0283(13) 0.0034(9) -0.0106(10) -0.0055(9)
C56 0.0373(17) 0.0239(14) 0.0433(18) 0.0125(12) -0.0078(14) -0.0139(13)
C57 0.0200(12) 0.0125(10) 0.0222(12) 0.0011(9) -0.0051(9) -0.0053(9)
C58 0.0136(14) 0.0124(13) 0.0133(13) 0.0006(10) -0.0044(11) -0.0047(11)
C59 0.0133(13) 0.0119(13) 0.0111(13) 0.0000(10) -0.0034(10) -0.0050(11)
C60 0.0148(13) 0.0103(12) 0.0159(13) 0.0008(10) -0.0071(10) -0.0050(10)
C61 0.0229(15) 0.0202(14) 0.0134(13) -0.0053(11) -0.0018(11) -0.0125(12)
C62 0.0275(16) 0.0268(15) 0.0172(14) -0.0076(11) -0.0037(11) -0.0124(13)
C63 0.0315(17) 0.0255(16) 0.0213(14) -0.0082(12) -0.0080(12) -0.0134(14)
C64 0.0297(17) 0.0285(17) 0.0299(17) -0.0063(13) -0.0054(13) -0.0198(14)
C65 0.0223(15) 0.0262(16) 0.0181(14) -0.0057(12) 0.0027(11) -0.0145(13)
P3 0.0114(3) 0.0104(3) 0.0125(3) -0.0020(3) -0.0021(3) -0.0044(3)
C66 0.0119(13) 0.0174(14) 0.0121(13) -0.0030(10) -0.0012(10) -0.0079(11)
C67 0.0168(14) 0.0165(13) 0.0317(16) -0.0094(11) -0.0090(12) -0.0015(11)
C68 0.0229(15) 0.0266(15) 0.0286(16) -0.0107(12) -0.0119(12) -0.0086(12)
C69 0.0139(14) 0.0248(15) 0.0180(14) 0.0000(11) -0.0063(11) -0.0067(11)
C70 0.0164(13) 0.0157(12) 0.0262(14) -0.0026(10) -0.0081(11) -0.0022(10)
C71 0.0188(14) 0.0143(13) 0.0291(15) -0.0039(11) -0.0105(12) -0.0027(11)
C72 0.0122(13) 0.0144(13) 0.0128(13) 0.0011(10) -0.0023(11) -0.0026(11)
C73 0.0190(15) 0.0252(16) 0.0165(14) -0.0028(11) -0.0030(12) -0.0114(13)
C74 0.0311(17) 0.0294(15) 0.0139(13) -0.0076(11) -0.0034(12) -0.0101(13)
C75 0.0251(15) 0.0286(15) 0.0154(13) -0.0022(11) 0.0033(11) -0.0055(12)
C76 0.0213(14) 0.0280(15) 0.0193(13) 0.0021(11) 0.0005(11) -0.0124(12)
C77 0.0227(15) 0.0244(14) 0.0178(14) 0.0008(11) -0.0019(11) -0.0140(12)
C78 0.0150(14) 0.0115(13) 0.0133(13) -0.0016(10) -0.0022(11) -0.0058(11)
P4 0.0104(3) 0.0096(3) 0.0121(3) -0.0005(3) -0.0026(3) -0.0036(3)
C79 0.0109(13) 0.0136(13) 0.0110(12) 0.0017(10) -0.0007(10) -0.0038(11)
C80 0.0180(15) 0.0124(13) 0.0220(15) 0.0001(11) -0.0086(12) -0.0039(11)
C81 0.0241(17) 0.0209(16) 0.0223(16) -0.0029(12) -0.0102(13) -0.0094(13)
C82 0.0131(12) 0.0223(14) 0.0169(13) 0.0044(11) -0.0058(10) -0.0075(11)
C83 0.0138(12) 0.0159(12) 0.0185(12) 0.0030(9) -0.0045(10) -0.0025(10)
C84 0.0170(13) 0.0129(12) 0.0171(13) -0.0023(10) -0.0027(10) -0.0028(10)
C85 0.0110(13) 0.0092(12) 0.0248(15) 0.0019(11) -0.0052(11) -0.0044(10)
C86 0.0157(15) 0.0168(15) 0.0262(16) -0.0041(12) -0.0012(12) -0.0053(12)
C87 0.0166(15) 0.0191(16) 0.050(2) -0.0112(14) -0.0064(14) -0.0076(13)
C88 0.0131(14) 0.0111(13) 0.059(2) 0.0036(14) -0.0043(14) -0.0041(11)
C89 0.0163(15) 0.0187(15) 0.0348(18) 0.0050(13) -0.0040(13) -0.0063(12)
C90 0.0163(14) 0.0173(14) 0.0198(14) 0.0011(11) -0.0001(11) -0.0068(11)
C91 0.0148(14) 0.0129(13) 0.0192(14) -0.0033(11) -0.0031(11) -0.0050(11)
O91 0.0262(12) 0.0182(11) 0.0329(13) -0.0086(10) -0.0055(10) -0.0078(10)
C92 0.0157(14) 0.0132(13) 0.0225(15) -0.0032(11) -0.0042(12) -0.0052(11)
O92 0.0316(13) 0.0256(11) 0.0178(11) 0.0022(8) -0.0020(9) -0.0144(10)
C93 0.0165(14) 0.0138(14) 0.0151(14) -0.0002(11) -0.0073(12) -0.0031(11)
O93 0.0168(11) 0.0278(13) 0.0194(11) 0.0012(9) -0.0009(9) -0.0106(10)
C94 0.0123(14) 0.0140(14) 0.0160(14) 0.0002(11) -0.0048(11) -0.0036(11)
O94 0.0275(13) 0.0256(12) 0.0213(12) -0.0094(10) -0.0050(10) -0.0092(10)
C95 0.096(4) 0.051(3) 0.107(5) -0.018(3) -0.055(4) -0.024(3)
C96 0.071(3) 0.057(3) 0.043(2) 0.000(2) -0.017(2) -0.039(3)
C97 0.105(4) 0.045(2) 0.040(2) 0.0074(18) -0.032(2) -0.046(3)
C98 0.088(4) 0.073(3) 0.037(2) -0.012(2) -0.001(2) -0.054(3)
C99 0.083(3) 0.053(2) 0.038(2) -0.0177(18) -0.002(2) -0.036(2)
C100 0.043(2) 0.055(3) 0.052(3) -0.015(2) -0.0126(19) -0.008(2)
C101 0.055(3) 0.048(2) 0.043(2) -0.0078(17) -0.0093(19) -0.018(2)
C102 0.053(2) 0.057(3) 0.059(3) -0.015(2) -0.011(2) -0.028(2)
C103 0.047(2) 0.057(3) 0.092(4) -0.037(3) 0.001(2) -0.027(2)
C104 0.0378(19) 0.059(3) 0.038(2) -0.0162(18) -0.0065(16) -0.0185(18)
C105 0.037(2) 0.055(3) 0.064(3) -0.022(2) 0.0068(19) -0.028(2)
C106 0.033(2) 0.054(3) 0.079(3) -0.021(2) -0.016(2) -0.015(2)

loop_
_atom_type_symbol
_atom_type_description
_atom_type_scat_dispersion_real
_atom_type_scat_dispersion_imag
_atom_type_scat_source
C C 0.0033 0.0016 'International Tables Vol C Tables 4.2.6.8 and 6.1.1.4'
H H 0.0000 0.0000 'International Tables Vol C Tables 4.2.6.8 and 6.1.1.4'
O O 0.0106 0.0060 'International Tables Vol C Tables 4.2.6.8 and 6.1.1.4'
P P 0.1023 0.0942 'International Tables Vol C Tables 4.2.6.8 and 6.1.1.4'
Co Co 0.3494 0.9721 'International Tables Vol C Tables 4.2.6.8 and 6.1.1.4'

loop_
_geom_angle_atom_site_label_1
_geom_angle_atom_site_label_2
_geom_angle_atom_site_label_3
_geom_angle
C44 Co1 C45 99.26(13)
C44 Co1 C12 105.37(12)
C45 Co1 C12 139.68(13)
C44 Co1 C11 106.62(12)
C45 Co1 C11 102.90(13)
C12 Co1 C11 39.59(11)
C44 Co1 P1 93.91(10)
C45 Co1 P1 111.35(10)
C12 Co1 P1 98.41(9)
C11 Co1 P1 136.40(9)
C44 Co1 Co2 154.98(9)
C45 Co1 Co2 97.32(10)
C12 Co1 Co2 50.92(8)
C11 Co1 Co2 51.07(8)
P1 Co1 Co2 97.35(2)
C47 Co2 C46 100.68(14)
C47 Co2 C12 103.63(12)
C46 Co2 C12 138.46(13)
C47 Co2 C11 109.92(12)
C46 Co2 C11 100.20(13)
C12 Co2 C11 39.64(11)
C47 Co2 P2 92.12(10)
C46 Co2 P2 109.83(10)
C12 Co2 P2 102.42(9)
C11 Co2 P2 138.62(8)
C47 Co2 Co1 154.49(10)
C46 Co2 Co1 99.90(10)
C12 Co2 Co1 50.90(8)
C11 Co2 Co1 51.27(8)
P2 Co2 Co1 94.93(2)
O1 C1 C11 110.7(2)
O1 C1 C10 107.4(2)
C11 C1 C10 106.4(2)
O1 C1 C2 109.5(2)
C11 C1 C2 112.2(2)
C10 C1 C2 110.5(2)
C1 O1 H1O1 109.5
C6 C2 C3 110.50(19)
C6 C2 C1 111.8(2)
C3 C2 C1 114.6(2)
C6 C2 H2 106.4
C3 C2 H2 106.4
C1 C2 H2 106.4
C4 C3 C5 109.7(2)
C4 C3 C2 115.1(2)
C5 C3 C2 110.3(2)
C4 C3 H3 107.1
C5 C3 H3 107.1
C2 C3 H3 107.1
C3 C4 H4A 109.5
C3 C4 H4B 109.5
H4A C4 H4B 109.5
C3 C4 H4C 109.5
H4A C4 H4C 109.5
H4B C4 H4C 109.5
C3 C5 H5A 109.5
C3 C5 H5B 109.5
H5A C5 H5B 109.5
C3 C5 H5C 109.5
H5A C5 H5C 109.5
H5B C5 H5C 109.5
C7 C6 C2 113.5(2)
C7 C6 H6A 108.9
C2 C6 H6A 108.9
C7 C6 H6B 108.9
C2 C6 H6B 108.9
H6A C6 H6B 107.7
C8 C7 C6 109.8(2)
C8 C7 H7A 109.7
C6 C7 H7A 109.7
C8 C7 H7B 109.7
C6 C7 H7B 109.7
H7A C7 H7B 108.2
C7 C8 C9 111.8(2)
C7 C8 C10 109.2(2)
C9 C8 C10 109.82(19)
C7 C8 H8 108.7
C9 C8 H8 108.7
C10 C8 H8 108.7
C8 C9 H9A 109.5
C8 C9 H9B 109.5
H9A C9 H9B 109.5
C8 C9 H9C 109.5
H9A C9 H9C 109.5
H9B C9 H9C 109.5
C8 C10 C1 115.8(2)
C8 C10 H10D 108.3
C1 C10 H10D 108.3
C8 C10 H10E 108.3
C1 C10 H10E 108.3
H10D C10 H10E 107.4
C12 C11 C1 140.3(3)
C12 C11 Co2 69.86(17)
C1 C11 Co2 139.7(2)
C12 C11 Co1 69.63(16)
C1 C11 Co1 130.75(19)
Co2 C11 Co1 77.66(10)
C11 C12 C13 140.3(3)
C11 C12 Co1 70.78(16)
C13 C12 Co1 133.5(2)
C11 C12 Co2 70.50(17)
C13 C12 Co2 135.8(2)
Co1 C12 Co2 78.18(10)
C18 C13 C14 118.0(3)
C18 C13 C12 121.0(3)
C14 C13 C12 120.9(3)
C13 C14 C15 120.9(3)
C13 C14 H14 119.6
C15 C14 H14 119.6
C16 C15 C14 120.3(3)
C16 C15 H15 119.8
C14 C15 H15 119.8
C15 C16 C17 119.3(3)
C15 C16 H16 120.3
C17 C16 H16 120.3
C16 C17 C18 120.6(3)
C16 C17 H17 119.7
C18 C17 H17 119.7
C17 C18 C13 120.9(3)
C17 C18 H18 119.6
C13 C18 H18 119.6
C19 P1 C31 102.34(14)
C19 P1 C25 101.00(13)
C31 P1 C25 102.32(13)
C19 P1 Co1 117.34(9)
C31 P1 Co1 109.33(10)
C25 P1 Co1 121.91(10)
C24 C19 C20 117.7(3)
C24 C19 P1 118.5(2)
C20 C19 P1 123.7(2)
C21 C20 C19 120.8(3)
C21 C20 H20 119.6
C19 C20 H20 119.6
C22 C21 C20 120.4(3)
C22 C21 H21 119.8
C20 C21 H21 119.8
C23 C22 C21 119.6(3)
C23 C22 H22 120.2
C21 C22 H22 120.2
C22 C23 C24 119.9(3)
C22 C23 H23 120.1
C24 C23 H23 120.1
C23 C24 C19 121.5(3)
C23 C24 H24 119.3
C19 C24 H24 119.3
C26 C25 C30 119.5(3)
C26 C25 P1 119.8(2)
C30 C25 P1 120.7(2)
C27 C26 C25 120.5(3)
C27 C26 H26 119.8
C25 C26 H26 119.8
C26 C27 C28 120.1(3)
C26 C27 H27 120.0
C28 C27 H27 120.0
C29 C28 C27 119.4(3)
C29 C28 H28 120.3
C27 C28 H28 120.3
C28 C29 C30 120.5(3)
C28 C29 H29 119.8
C30 C29 H29 119.8
C29 C30 C25 120.0(3)
C29 C30 H30 120.0
C25 C30 H30 120.0
P1 C31 P2 108.52(15)
P1 C31 H31A 110.0
P2 C31 H31A 110.0
P1 C31 H31B 110.0
P2 C31 H31B 110.0
H31A C31 H31B 108.4
C32 P2 C31 104.63(13)
C32 P2 C38 100.16(14)
C31 P2 C38 101.96(14)
C32 P2 Co2 120.91(10)
C31 P2 Co2 108.28(10)
C38 P2 Co2 118.60(10)
C33 C32 C37 118.3(3)
C33 C32 P2 121.6(2)
C37 C32 P2 120.1(2)
C34 C33 C32 120.6(3)
C34 C33 H33 119.7
C32 C33 H33 119.7
C33 C34 C35 120.7(3)
C33 C34 H34 119.7
C35 C34 H34 119.7
C36 C35 C34 119.0(3)
C36 C35 H35 120.5
C34 C35 H35 120.5
C37 C36 C35 120.5(3)
C37 C36 H36 119.7
C35 C36 H36 119.7
C36 C37 C32 120.8(3)
C36 C37 H37 119.6
C32 C37 H37 119.6
C43 C38 C39 119.0(3)
C43 C38 P2 119.7(2)
C39 C38 P2 121.3(2)
C38 C39 C40 120.3(3)
C38 C39 H39 119.9
C40 C39 H39 119.9
C41 C40 C39 120.3(3)
C41 C40 H40 119.8
C39 C40 H40 119.8
C42 C41 C40 119.5(3)
C42 C41 H41 120.2
C40 C41 H41 120.2
C41 C42 C43 120.5(3)
C41 C42 H42 119.8
C43 C42 H42 119.8
C38 C43 C42 120.4(3)
C38 C43 H43 119.8
C42 C43 H43 119.8
O44 C44 Co1 177.4(3)
O45 C45 Co1 175.5(3)
O46 C46 Co2 174.9(3)
O47 C47 Co2 177.1(3)
C92 Co3 C91 98.87(14)
C92 Co3 C59 101.98(13)
C91 Co3 C59 139.81(13)
C92 Co3 C58 105.92(13)
C91 Co3 C58 101.12(13)
C59 Co3 C58 40.02(11)
C92 Co3 P3 94.59(10)
C91 Co3 P3 110.39(10)
C59 Co3 P3 101.77(8)
C58 Co3 P3 139.05(9)
C92 Co3 Co4 153.04(10)
C91 Co3 Co4 100.16(10)
C59 Co3 Co4 51.65(8)
C58 Co3 Co4 51.58(8)
P3 Co3 Co4 96.47(2)
C94 Co4 C93 99.03(14)
C94 Co4 C58 103.99(13)
C93 Co4 C58 108.92(12)
C94 Co4 C59 140.19(13)
C93 Co4 C59 107.92(12)
C58 Co4 C59 39.83(11)
C94 Co4 P4 109.74(9)
C93 Co4 P4 94.13(10)
C58 Co4 P4 135.22(9)
C59 Co4 P4 97.18(8)
C94 Co4 Co3 96.04(10)
C93 Co4 Co3 157.90(9)
C58 Co4 Co3 51.29(8)
C59 Co4 Co3 51.27(8)
P4 Co4 Co3 95.90(2)
O2 C48 C58 108.9(2)
O2 C48 C57 106.1(2)
C58 C48 C57 108.5(2)
O2 C48 C49 111.4(2)
C58 C48 C49 113.8(2)
C57 C48 C49 107.7(2)
C48 O2 H1O2 109.5
C50 C49 C53 111.73(19)
C50 C49 C48 116.80(19)
C53 C49 C48 109.16(19)
C50 C49 H49 106.1
C53 C49 H49 106.1
C48 C49 H49 106.1
C52 C50 C51 109.5(2)
C52 C50 C49 110.3(2)
C51 C50 C49 115.1(2)
C52 C50 H50 107.2
C51 C50 H50 107.2
C49 C50 H50 107.2
C50 C51 H51A 109.5
C50 C51 H51B 109.5
H51A C51 H51B 109.5
C50 C51 H51C 109.5
H51A C51 H51C 109.5
H51B C51 H51C 109.5
C50 C52 H52A 109.5
C50 C52 H52B 109.5
H52A C52 H52B 109.5
C50 C52 H52C 109.5
H52A C52 H52C 109.5
H52B C52 H52C 109.5
C54 C53 C49 112.4(2)
C54 C53 H53A 109.1
C49 C53 H53A 109.1
C54 C53 H53B 109.1
C49 C53 H53B 109.1
H53A C53 H53B 107.9
C53 C54 C55 111.6(2)
C53 C54 H54A 109.3
C55 C54 H54A 109.3
C53 C54 H54B 109.3
C55 C54 H54B 109.3
H54A C54 H54B 108.0
C56 C55 C54 111.4(2)
C56 C55 C57 109.9(2)
C54 C55 C57 110.0(2)
C56 C55 H55 108.5
C54 C55 H55 108.5
C57 C55 H55 108.5
C55 C56 H56A 109.5
C55 C56 H56B 109.5
H56A C56 H56B 109.5
C55 C56 H56C 109.5
H56A C56 H56C 109.5
H56B C56 H56C 109.5
C55 C57 C48 114.8(2)
C55 C57 H57A 108.6
C48 C57 H57A 108.6
C55 C57 H57B 108.6
C48 C57 H57B 108.6
H57A C57 H57B 107.5
C59 C58 C48 142.1(3)
C59 C58 Co3 69.98(17)
C48 C58 Co3 130.1(2)
C59 C58 Co4 70.19(16)
C48 C58 Co4 138.5(2)
Co3 C58 Co4 77.13(10)
C58 C59 C60 140.5(3)
C58 C59 Co3 70.00(17)
C60 C59 Co3 135.9(2)
C58 C59 Co4 69.98(16)
C60 C59 Co4 134.8(2)
Co3 C59 Co4 77.08(10)
C61 C60 C65 118.2(3)
C61 C60 C59 120.9(3)
C65 C60 C59 120.9(3)
C60 C61 C62 121.4(3)
C60 C61 H61 119.3
C62 C61 H61 119.3
C63 C62 C61 119.5(3)
C63 C62 H62 120.3
C61 C62 H62 120.3
C64 C63 C62 119.9(3)
C64 C63 H63 120.0
C62 C63 H63 120.0
C63 C64 C65 121.2(3)
C63 C64 H64 119.4
C65 C64 H64 119.4
C64 C65 C60 119.8(3)
C64 C65 H65 120.1
C60 C65 H65 120.1
C72 P3 C66 100.73(13)
C72 P3 C78 103.53(15)
C66 P3 C78 104.42(14)
C72 P3 Co3 115.95(10)
C66 P3 Co3 122.10(10)
C78 P3 Co3 108.15(10)
C67 C66 C71 118.5(3)
C67 C66 P3 121.6(2)
C71 C66 P3 119.9(2)
C66 C67 C68 120.7(3)
C66 C67 H67 119.6
C68 C67 H67 119.6
C69 C68 C67 119.9(3)
C69 C68 H68 120.0
C67 C68 H68 120.0
C68 C69 C70 120.1(3)
C68 C69 H69 119.9
C70 C69 H69 119.9
C69 C70 C71 119.8(3)
C69 C70 H70 120.1
C71 C70 H70 120.1
C70 C71 C66 120.9(3)
C70 C71 H71 119.6
C66 C71 H71 119.6
C73 C72 C77 118.1(3)
C73 C72 P3 123.4(2)
C77 C72 P3 118.3(2)
C72 C73 C74 121.0(3)
C72 C73 H73 119.5
C74 C73 H73 119.5
C75 C74 C73 119.7(3)
C75 C74 H74 120.1
C73 C74 H74 120.1
C74 C75 C76 120.3(3)
C74 C75 H75 119.9
C76 C75 H75 119.9
C75 C76 C77 120.5(3)
C75 C76 H76 119.8
C77 C76 H76 119.7
C76 C77 C72 120.3(3)
C76 C77 H77 119.8
C72 C77 H77 119.8
P4 C78 P3 107.71(16)
P4 C78 H78A 110.2
P3 C78 H78A 110.2
P4 C78 H78B 110.2
P3 C78 H78B 110.2
H78A C78 H78B 108.5
C79 P4 C78 101.26(14)
C79 P4 C85 99.84(14)
C78 P4 C85 103.19(15)
C79 P4 Co4 122.25(10)
C78 P4 Co4 109.75(10)
C85 P4 Co4 117.87(10)
C80 C79 C84 118.3(3)
C80 C79 P4 122.1(2)
C84 C79 P4 119.6(2)
C79 C80 C81 120.6(3)
C79 C80 H80 119.7
C81 C80 H80 119.7
C82 C81 C80 120.0(3)
C82 C81 H81 120.0
C80 C81 H81 120.0
C83 C82 C81 120.4(3)
C83 C82 H82 119.8
C81 C82 H82 119.8
C82 C83 C84 119.9(3)
C82 C83 H83 120.0
C84 C83 H83 120.0
C83 C84 C79 120.8(3)
C83 C84 H84 119.6
C79 C84 H84 119.6
C86 C85 C90 120.0(3)
C86 C85 P4 122.6(2)
C90 C85 P4 117.3(2)
C85 C86 C87 119.6(3)
C85 C86 H86 120.2
C87 C86 H86 120.2
C88 C87 C86 120.1(3)
C88 C87 H87 119.9
C86 C87 H87 119.9
C89 C88 C87 120.5(3)
C89 C88 H88 119.7
C87 C88 H88 119.7
C88 C89 C90 120.7(3)
C88 C89 H89 119.7
C90 C89 H89 119.7
C85 C90 C89 119.0(3)
C85 C90 H90 120.5
C89 C90 H90 120.5
O91 C91 Co3 176.2(3)
O92 C92 Co3 178.4(3)
O93 C93 Co4 177.3(3)
O94 C94 Co4 175.7(3)
C96 C95 H95A 109.5
C96 C95 H95B 109.5
H95A C95 H95B 109.5
C96 C95 H95C 109.5
H95A C95 H95C 109.5
H95B C95 H95C 109.5
C97 C96 C95 115.7(4)
C97 C96 H96A 108.4
C95 C96 H96A 108.4
C97 C96 H96B 108.4
C95 C96 H96B 108.4
H96A C96 H96B 107.4
C96 C97 C98 114.6(4)
C96 C97 H97A 108.6
C98 C97 H97A 108.6
C96 C97 H97B 108.6
C98 C97 H97B 108.6
H97A C97 H97B 107.6
C99 C98 C97 115.3(4)
C99 C98 H98A 108.5
C97 C98 H98A 108.5
C99 C98 H98B 108.5
C97 C98 H98B 108.5
H98A C98 H98B 107.5
C100 C99 C98 115.6(4)
C100 C99 H99A 108.4
C98 C99 H99A 108.4
C100 C99 H99B 108.4
C98 C99 H99B 108.4
H99A C99 H99B 107.4
C99 C100 H10J 109.5
C99 C100 H10K 109.5
H10J C100 H10K 109.5
C99 C100 H10L 109.5
H10J C100 H10L 109.5
H10K C100 H10L 109.5
C102 C101 H10M 109.5
C102 C101 H10N 109.5
H10M C101 H10N 109.5
C102 C101 H10O 109.5
H10M C101 H10O 109.5
H10N C101 H10O 109.5
C101 C102 C103 113.9(4)
C101 C102 H10P 108.8
C103 C102 H10P 108.8
C101 C102 H10Q 108.8
C103 C102 H10Q 108.8
H10P C102 H10Q 107.7
C102 C103 C104 115.3(4)
C102 C103 H10R 108.4
C104 C103 H10R 108.4
C102 C103 H10S 108.4
C104 C103 H10S 108.4
H10R C103 H10S 107.5
C105 C104 C103 112.9(4)
C105 C104 H10F 109.0
C103 C104 H10F 109.0
C105 C104 H10G 109.0
C103 C104 H10G 109.0
H10F C104 H10G 107.8
C106 C105 C104 113.3(4)
C106 C105 H10H 108.9
C104 C105 H10H 108.9
C106 C105 H10I 108.9
C104 C105 H10I 108.9
H10H C105 H10I 107.7
C105 C106 H10A 109.5
C105 C106 H10B 109.5
H10A C106 H10B 109.5
C105 C106 H10C 109.5
H10A C106 H10C 109.5
H10B C106 H10C 109.5

loop_
_geom_bond_atom_site_label_1
_geom_bond_atom_site_label_2
_geom_bond_distance
Co1 C44 1.778(3)
Co1 C45 1.786(3)
Co1 C12 1.967(3)
Co1 C11 1.981(3)
Co1 P1 2.2251(8)
Co1 Co2 2.4807(5)
Co2 C47 1.777(3)
Co2 C46 1.797(3)
Co2 C12 1.967(3)
Co2 C11 1.975(3)
Co2 P2 2.2329(8)
C1 O1 1.447(3)
C1 C11 1.531(4)
C1 C10 1.539(4)
C1 C2 1.553(3)
O1 H1O1 0.8400
C2 C6 1.533(3)
C2 C3 1.553(3)
C2 H2 1.0000
C3 C4 1.530(3)
C3 C5 1.532(4)
C3 H3 1.0000
C4 H4A 0.9800
C4 H4B 0.9800
C4 H4C 0.9800
C5 H5A 0.9800
C5 H5B 0.9800
C5 H5C 0.9800
C6 C7 1.522(4)
C6 H6A 0.9900
C6 H6B 0.9900
C7 C8 1.522(3)
C7 H7A 0.9900
C7 H7B 0.9900
C8 C9 1.524(3)
C8 C10 1.531(3)
C8 H8 1.0000
C9 H9A 0.9800
C9 H9B 0.9800
C9 H9C 0.9800
C10 H10D 0.9900
C10 H10E 0.9900
C11 C12 1.337(4)
C12 C13 1.475(4)
C13 C18 1.395(4)
C13 C14 1.396(4)
C14 C15 1.400(4)
C14 H14 0.9500
C15 C16 1.380(5)
C15 H15 0.9500
C16 C17 1.384(5)
C16 H16 0.9500
C17 C18 1.392(5)
C17 H17 0.9500
C18 H18 0.9500
P1 C19 1.827(3)
P1 C31 1.828(3)
P1 C25 1.831(3)
C19 C24 1.393(4)
C19 C20 1.399(4)
C20 C21 1.387(4)
C20 H20 0.9500
C21 C22 1.385(5)
C21 H21 0.9500
C22 C23 1.382(5)
C22 H22 0.9500
C23 C24 1.388(4)
C23 H23 0.9500
C24 H24 0.9500
C25 C26 1.395(4)
C25 C30 1.395(4)
C26 C27 1.385(4)
C26 H26 0.9500
C27 C28 1.401(5)
C27 H27 0.9500
C28 C29 1.390(4)
C28 H28 0.9500
C29 C30 1.392(4)
C29 H29 0.9500
C30 H30 0.9500
C31 P2 1.831(3)
C31 H31A 0.9900
C31 H31B 0.9900
P2 C32 1.820(3)
P2 C38 1.839(3)
C32 C33 1.391(4)
C32 C37 1.401(4)
C33 C34 1.385(4)
C33 H33 0.9500
C34 C35 1.388(4)
C34 H34 0.9500
C35 C36 1.386(5)
C35 H35 0.9500
C36 C37 1.380(4)
C36 H36 0.9500
C37 H37 0.9500
C38 C43 1.386(4)
C38 C39 1.398(5)
C39 C40 1.398(4)
C39 H39 0.9500
C40 C41 1.388(5)
C40 H40 0.9500
C41 C42 1.378(5)
C41 H41 0.9500
C42 C43 1.402(4)
C42 H42 0.9500
C43 H43 0.9500
C44 O44 1.144(4)
C45 O45 1.150(4)
C46 O46 1.136(4)
C47 O47 1.143(4)
Co3 C92 1.779(3)
Co3 C91 1.793(3)
Co3 C59 1.979(3)
Co3 C58 1.979(3)
Co3 P3 2.2183(8)
Co3 Co4 2.4725(5)
Co4 C94 1.783(3)
Co4 C93 1.786(3)
Co4 C58 1.987(3)
Co4 C59 1.990(3)
Co4 P4 2.2428(8)
C48 O2 1.445(3)
C48 C58 1.509(4)
C48 C57 1.542(4)
C48 C49 1.553(3)
O2 H1O2 0.8400
C49 C50 1.542(3)
C49 C53 1.544(3)
C49 H49 1.0000
C50 C52 1.526(4)
C50 C51 1.531(4)
C50 H50 1.0000
C51 H51A 0.9800
C51 H51B 0.9800
C51 H51C 0.9800
C52 H52A 0.9800
C52 H52B 0.9800
C52 H52C 0.9800
C53 C54 1.505(4)
C53 H53A 0.9900
C53 H53B 0.9900
C54 C55 1.525(4)
C54 H54A 0.9900
C54 H54B 0.9900
C55 C56 1.521(4)
C55 C57 1.530(3)
C55 H55 1.0000
C56 H56A 0.9800
C56 H56B 0.9800
C56 H56C 0.9800
C57 H57A 0.9900
C57 H57B 0.9900
C58 C59 1.354(4)
C59 C60 1.472(4)
C60 C61 1.388(4)
C60 C65 1.410(4)
C61 C62 1.389(4)
C61 H61 0.9500
C62 C63 1.385(5)
C62 H62 0.9500
C63 C64 1.372(5)
C63 H63 0.9500
C64 C65 1.382(5)
C64 H64 0.9500
C65 H65 0.9500
P3 C72 1.825(3)
P3 C66 1.833(3)
P3 C78 1.834(3)
C66 C67 1.386(4)
C66 C71 1.395(4)
C67 C68 1.396(4)
C67 H67 0.9500
C68 C69 1.376(4)
C68 H68 0.9500
C69 C70 1.383(4)
C69 H69 0.9500
C70 C71 1.388(4)
C70 H70 0.9500
C71 H71 0.9500
C72 C73 1.384(4)
C72 C77 1.405(4)
C73 C74 1.398(4)
C73 H73 0.9500
C74 C75 1.365(5)
C74 H74 0.9500
C75 C76 1.379(5)
C75 H75 0.9500
C76 C77 1.380(4)
C76 H76 0.9500
C77 H77 0.9500
C78 P4 1.832(3)
C78 H78A 0.9900
C78 H78B 0.9900
P4 C79 1.827(3)
P4 C85 1.837(3)
C79 C80 1.379(4)
C79 C84 1.410(4)
C80 C81 1.404(4)
C80 H80 0.9500
C81 C82 1.378(4)
C81 H81 0.9500
C82 C83 1.374(5)
C82 H82 0.9500
C83 C84 1.385(4)
C83 H83 0.9500
C84 H84 0.9500
C85 C86 1.388(4)
C85 C90 1.398(4)
C86 C87 1.400(5)
C86 H86 0.9500
C87 C88 1.378(5)
C87 H87 0.9500
C88 C89 1.365(5)
C88 H88 0.9500
C89 C90 1.404(5)
C89 H89 0.9500
C90 H90 0.9500
C91 O91 1.149(4)
C92 O92 1.140(4)
C93 O93 1.141(4)
C94 O94 1.145(4)
C95 C96 1.540(7)
C95 H95A 0.9800
C95 H95B 0.9800
C95 H95C 0.9800
C96 C97 1.501(7)
C96 H96A 0.9900
C96 H96B 0.9900
C97 C98 1.515(7)
C97 H97A 0.9900
C97 H97B 0.9900
C98 C99 1.495(6)
C98 H98A 0.9900
C98 H98B 0.9900
C99 C100 1.467(6)
C99 H99A 0.9900
C99 H99B 0.9900
C100 H10J 0.9800
C100 H10K 0.9800
C100 H10L 0.9800
C101 C102 1.484(6)
C101 H10M 0.9800
C101 H10N 0.9800
C101 H10O 0.9800
C102 C103 1.491(6)
C102 H10P 0.9900
C102 H10Q 0.9900
C103 C104 1.530(6)
C103 H10R 0.9900
C103 H10S 0.9900
C104 C105 1.519(6)
C104 H10F 0.9900
C104 H10G 0.9900
C105 C106 1.481(6)
C105 H10H 0.9900
C105 H10I 0.9900
C106 H10A 0.9800
C106 H10B 0.9800
C106 H10C 0.9800

loop_
_geom_torsion_atom_site_label_1
_geom_torsion_atom_site_label_2
_geom_torsion_atom_site_label_3
_geom_torsion_atom_site_label_4
_geom_torsion
C44 Co1 Co2 C47 -17.7(3)
C45 Co1 Co2 C47 -148.9(2)
C12 Co1 Co2 C47 3.5(2)
C11 Co1 Co2 C47 -48.2(3)
P1 Co1 Co2 C47 98.4(2)
C44 Co1 Co2 C46 125.7(2)
C45 Co1 Co2 C46 -5.51(13)
C12 Co1 Co2 C46 146.85(15)
C11 Co1 Co2 C46 95.18(15)
P1 Co1 Co2 C46 -118.26(10)
C44 Co1 Co2 C12 -21.1(3)
C45 Co1 Co2 C12 -152.36(14)
C11 Co1 Co2 C12 -51.67(15)
P1 Co1 Co2 C12 94.89(11)
C44 Co1 Co2 C11 30.5(2)
C45 Co1 Co2 C11 -100.69(14)
C12 Co1 Co2 C11 51.67(15)
P1 Co1 Co2 C11 146.56(11)
C44 Co1 Co2 P2 -123.1(2)
C45 Co1 Co2 P2 105.64(10)
C12 Co1 Co2 P2 -102.01(11)
C11 Co1 Co2 P2 -153.68(11)
P1 Co1 Co2 P2 -7.12(3)
O1 C1 C2 C6 -71.5(3)
C11 C1 C2 C6 165.2(2)
C10 C1 C2 C6 46.6(3)
O1 C1 C2 C3 55.3(3)
C11 C1 C2 C3 -68.0(3)
C10 C1 C2 C3 173.38(19)
C6 C2 C3 C4 39.0(3)
C1 C2 C3 C4 -88.4(3)
C6 C2 C3 C5 -85.8(2)
C1 C2 C3 C5 146.7(2)
C3 C2 C6 C7 177.5(2)
C1 C2 C6 C7 -53.5(3)
C2 C6 C7 C8 59.2(3)
C6 C7 C8 C9 -179.3(2)
C6 C7 C8 C10 -57.6(3)
C7 C8 C10 C1 55.4(3)
C9 C8 C10 C1 178.3(2)
O1 C1 C10 C8 69.8(3)
C11 C1 C10 C8 -171.7(2)
C2 C1 C10 C8 -49.6(3)
O1 C1 C11 C12 177.3(3)
C10 C1 C11 C12 60.9(4)
C2 C1 C11 C12 -60.0(5)
O1 C1 C11 Co2 -56.7(4)
C10 C1 C11 Co2 -173.1(2)
C2 C1 C11 Co2 65.9(4)
O1 C1 C11 Co1 68.7(3)
C10 C1 C11 Co1 -47.7(3)
C2 C1 C11 Co1 -168.65(19)
C47 Co2 C11 C12 87.44(19)
C46 Co2 C11 C12 -167.16(17)
P2 Co2 C11 C12 -30.6(2)
Co1 Co2 C11 C12 -72.59(15)
C47 Co2 C11 C1 -59.2(3)
C46 Co2 C11 C1 46.2(3)
C12 Co2 C11 C1 -146.6(4)
P2 Co2 C11 C1 -177.2(2)
Co1 Co2 C11 C1 140.8(4)
C47 Co2 C11 Co1 160.03(11)
C46 Co2 C11 Co1 -94.58(12)
C12 Co2 C11 Co1 72.59(15)
P2 Co2 C11 Co1 41.94(15)
C44 Co1 C11 C12 -94.18(19)
C45 Co1 C11 C12 161.90(18)
P1 Co1 C11 C12 20.4(2)
Co2 Co1 C11 C12 72.86(16)
C44 Co1 C11 C1 45.6(3)
C45 Co1 C11 C1 -58.3(3)
C12 Co1 C11 C1 139.8(4)
P1 Co1 C11 C1 160.2(2)
Co2 Co1 C11 C1 -147.3(3)
C44 Co1 C11 Co2 -167.04(11)
C45 Co1 C11 Co2 89.03(12)
C12 Co1 C11 Co2 -72.86(16)
P1 Co1 C11 Co2 -52.42(14)
C1 C11 C12 C13 6.2(7)
Co2 C11 C12 C13 -139.9(4)
Co1 C11 C12 C13 136.2(4)
C1 C11 C12 Co1 -130.0(4)
Co2 C11 C12 Co1 83.87(8)
C1 C11 C12 Co2 146.1(4)
Co1 C11 C12 Co2 -83.87(8)
C44 Co1 C12 C11 97.66(19)
C45 Co1 C12 C11 -27.9(3)
P1 Co1 C12 C11 -165.91(16)
Co2 Co1 C12 C11 -73.24(17)
C44 Co1 C12 C13 -44.8(3)
C45 Co1 C12 C13 -170.4(3)
C11 Co1 C12 C13 -142.5(4)
P1 Co1 C12 C13 51.6(3)
Co2 Co1 C12 C13 144.3(3)
C44 Co1 C12 Co2 170.90(11)
C45 Co1 C12 Co2 45.3(2)
C11 Co1 C12 Co2 73.24(17)
P1 Co1 C12 Co2 -92.66(7)
C47 Co2 C12 C11 -104.88(18)
C46 Co2 C12 C11 19.3(3)
P2 Co2 C12 C11 159.82(14)
Co1 Co2 C12 C11 73.58(16)
C47 Co2 C12 C13 39.0(3)
C46 Co2 C12 C13 163.1(3)
C11 Co2 C12 C13 143.9(4)
P2 Co2 C12 C13 -56.3(3)
Co1 Co2 C12 C13 -142.6(3)
C47 Co2 C12 Co1 -178.46(11)
C46 Co2 C12 Co1 -54.3(2)
C11 Co2 C12 Co1 -73.58(16)
P2 Co2 C12 Co1 86.24(7)
C11 C12 C13 C18 108.8(4)
Co1 C12 C13 C18 -135.5(3)
Co2 C12 C13 C18 -10.6(5)
C11 C12 C13 C14 -74.2(5)
Co1 C12 C13 C14 41.5(4)
Co2 C12 C13 C14 166.4(2)
C18 C13 C14 C15 -1.1(4)
C12 C13 C14 C15 -178.2(3)
C13 C14 C15 C16 0.9(5)
C14 C15 C16 C17 0.4(5)
C15 C16 C17 C18 -1.4(5)
C16 C17 C18 C13 1.3(5)
C14 C13 C18 C17 0.0(5)
C12 C13 C18 C17 177.1(3)
C44 Co1 P1 C19 22.85(14)
C45 Co1 P1 C19 124.38(15)
C12 Co1 P1 C19 -83.33(14)
C11 Co1 P1 C19 -96.33(16)
Co2 Co1 P1 C19 -134.76(11)
C44 Co1 P1 C31 138.73(14)
C45 Co1 P1 C31 -119.74(14)
C12 Co1 P1 C31 32.55(13)
C11 Co1 P1 C31 19.55(16)
Co2 Co1 P1 C31 -18.88(11)
C44 Co1 P1 C25 -102.26(14)
C45 Co1 P1 C25 -0.73(15)
C12 Co1 P1 C25 151.57(14)
C11 Co1 P1 C25 138.56(16)
Co2 Co1 P1 C25 100.13(11)
C31 P1 C19 C24 156.3(2)
C25 P1 C19 C24 50.9(3)
Co1 P1 C19 C24 -84.1(2)
C31 P1 C19 C20 -22.8(3)
C25 P1 C19 C20 -128.2(3)
Co1 P1 C19 C20 96.8(2)
C24 C19 C20 C21 -1.2(5)
P1 C19 C20 C21 178.0(2)
C19 C20 C21 C22 0.3(5)
C20 C21 C22 C23 0.6(5)
C21 C22 C23 C24 -0.6(5)
C22 C23 C24 C19 -0.2(5)
C20 C19 C24 C23 1.1(4)
P1 C19 C24 C23 -178.1(2)
C19 P1 C25 C26 41.6(3)
C31 P1 C25 C26 -63.8(3)
Co1 P1 C25 C26 173.9(2)
C19 P1 C25 C30 -141.6(2)
C31 P1 C25 C30 113.0(3)
Co1 P1 C25 C30 -9.3(3)
C30 C25 C26 C27 -0.5(5)
P1 C25 C26 C27 176.3(2)
C25 C26 C27 C28 0.4(5)
C26 C27 C28 C29 -0.7(5)
C27 C28 C29 C30 1.1(5)
C28 C29 C30 C25 -1.3(5)
C26 C25 C30 C29 1.0(5)
P1 C25 C30 C29 -175.8(2)
C19 P1 C31 P2 169.28(14)
C25 P1 C31 P2 -86.38(16)
Co1 P1 C31 P2 44.17(16)
P1 C31 P2 C32 79.63(17)
P1 C31 P2 C38 -176.39(14)
P1 C31 P2 Co2 -50.57(15)
C47 Co2 P2 C32 116.25(15)
C46 Co2 P2 C32 14.10(15)
C12 Co2 P2 C32 -139.30(14)
C11 Co2 P2 C32 -119.85(16)
Co1 Co2 P2 C32 -88.29(11)
C47 Co2 P2 C31 -123.22(14)
C46 Co2 P2 C31 134.63(14)
C12 Co2 P2 C31 -18.77(13)
C11 Co2 P2 C31 0.67(17)
Co1 Co2 P2 C31 32.23(10)
C47 Co2 P2 C38 -7.84(16)
C46 Co2 P2 C38 -109.99(16)
C12 Co2 P2 C38 96.61(14)
C11 Co2 P2 C38 116.05(17)
Co1 Co2 P2 C38 147.61(12)
C31 P2 C32 C33 -138.2(3)
C38 P2 C32 C33 116.5(3)
Co2 P2 C32 C33 -15.9(3)
C31 P2 C32 C37 43.7(3)
C38 P2 C32 C37 -61.7(3)
Co2 P2 C32 C37 166.0(2)
C37 C32 C33 C34 0.0(5)
P2 C32 C33 C34 -178.2(2)
C32 C33 C34 C35 -1.2(5)
C33 C34 C35 C36 1.1(5)
C34 C35 C36 C37 0.2(5)
C35 C36 C37 C32 -1.4(5)
C33 C32 C37 C36 1.3(4)
P2 C32 C37 C36 179.5(2)
C32 P2 C38 C43 -43.9(3)
C31 P2 C38 C43 -151.4(2)
Co2 P2 C38 C43 89.9(3)
C32 P2 C38 C39 138.5(3)
C31 P2 C38 C39 31.0(3)
Co2 P2 C38 C39 -87.8(3)
C43 C38 C39 C40 -0.1(5)
P2 C38 C39 C40 177.5(3)
C38 C39 C40 C41 0.5(5)
C39 C40 C41 C42 0.1(5)
C40 C41 C42 C43 -1.1(5)
C39 C38 C43 C42 -0.9(5)
P2 C38 C43 C42 -178.6(3)
C41 C42 C43 C38 1.5(5)
C92 Co3 Co4 C94 141.2(2)
C91 Co3 Co4 C94 6.91(13)
C59 Co3 Co4 C94 154.88(14)
C58 Co3 Co4 C94 103.11(14)
P3 Co3 Co4 C94 -105.21(9)
C92 Co3 Co4 C93 8.4(4)
C91 Co3 Co4 C93 -125.9(3)
C59 Co3 Co4 C93 22.1(3)
C58 Co3 Co4 C93 -29.7(3)
P3 Co3 Co4 C93 122.0(3)
C92 Co3 Co4 C58 38.1(2)
C91 Co3 Co4 C58 -96.20(15)
C59 Co3 Co4 C58 51.77(14)
P3 Co3 Co4 C58 151.68(11)
C92 Co3 Co4 C59 -13.7(2)
C91 Co3 Co4 C59 -147.96(14)
C58 Co3 Co4 C59 -51.77(14)
P3 Co3 Co4 C59 99.92(11)
C92 Co3 Co4 P4 -108.2(2)
C91 Co3 Co4 P4 117.55(10)
C59 Co3 Co4 P4 -94.49(11)
C58 Co3 Co4 P4 -146.25(11)
P3 Co3 Co4 P4 5.43(3)
O2 C48 C49 C50 68.8(3)
C58 C48 C49 C50 -54.8(3)
C57 C48 C49 C50 -175.2(2)
O2 C48 C49 C53 -59.1(3)
C58 C48 C49 C53 177.2(2)
C57 C48 C49 C53 56.9(3)
C53 C49 C50 C52 -72.1(3)
C48 C49 C50 C52 161.2(2)
C53 C49 C50 C51 52.3(3)
C48 C49 C50 C51 -74.3(3)
C50 C49 C53 C54 169.4(2)
C48 C49 C53 C54 -59.8(3)
C49 C53 C54 C55 57.3(3)
C53 C54 C55 C56 -174.4(2)
C53 C54 C55 C57 -52.2(3)
C56 C55 C57 C48 176.9(2)
C54 C55 C57 C48 53.8(3)
O2 C48 C57 C55 63.0(3)
C58 C48 C57 C55 179.9(2)
C49 C48 C57 C55 -56.4(3)
O2 C48 C58 C59 -164.2(4)
C57 C48 C58 C59 80.8(5)
C49 C48 C58 C59 -39.2(5)
O2 C48 C58 Co3 85.1(3)
C57 C48 C58 Co3 -30.0(3)
C49 C48 C58 Co3 -150.0(2)
O2 C48 C58 Co4 -35.8(4)
C57 C48 C58 Co4 -150.9(3)
C49 C48 C58 Co4 89.2(3)
C92 Co3 C58 C59 -89.77(18)
C91 Co3 C58 C59 167.55(17)
P3 Co3 C58 C59 27.3(2)
Co4 Co3 C58 C59 73.33(15)
C92 Co3 C58 C48 52.6(3)
C91 Co3 C58 C48 -50.1(3)
C59 Co3 C58 C48 142.4(3)
P3 Co3 C58 C48 169.71(19)
Co4 Co3 C58 C48 -144.3(3)
C92 Co3 C58 Co4 -163.10(11)
C91 Co3 C58 Co4 94.22(12)
C59 Co3 C58 Co4 -73.33(15)
P3 Co3 C58 Co4 -45.99(16)
C94 Co4 C58 C59 -159.60(18)
C93 Co4 C58 C59 95.55(19)
P4 Co4 C58 C59 -21.4(2)
Co3 Co4 C58 C59 -73.09(16)
C94 Co4 C58 C48 51.2(3)
C93 Co4 C58 C48 -53.7(3)
C59 Co4 C58 C48 -149.2(4)
P4 Co4 C58 C48 -170.7(2)
Co3 Co4 C58 C48 137.7(4)
C94 Co4 C58 Co3 -86.51(12)
C93 Co4 C58 Co3 168.63(11)
C59 Co4 C58 Co3 73.09(16)
P4 Co4 C58 Co3 51.67(14)
C48 C58 C59 C60 9.0(7)
Co3 C58 C59 C60 139.4(4)
Co4 C58 C59 C60 -137.5(4)
C48 C58 C59 Co3 -130.5(4)
Co4 C58 C59 Co3 83.07(8)
C48 C58 C59 Co4 146.5(4)
Co3 C58 C59 Co4 -83.07(8)
C92 Co3 C59 C58 100.57(18)
C91 Co3 C59 C58 -19.1(3)
P3 Co3 C59 C58 -162.09(15)
Co4 Co3 C59 C58 -73.13(16)
C92 Co3 C59 C60 -43.0(3)
C91 Co3 C59 C60 -162.7(3)
C58 Co3 C59 C60 -143.5(4)
P3 Co3 C59 C60 54.4(3)
Co4 Co3 C59 C60 143.3(3)
C92 Co3 C59 Co4 173.70(11)
C91 Co3 C59 Co4 54.0(2)
C58 Co3 C59 Co4 73.13(16)
P3 Co3 C59 Co4 -88.96(7)
C94 Co4 C59 C58 31.9(3)
C93 Co4 C59 C58 -98.31(19)
P4 Co4 C59 C58 164.97(16)
Co3 Co4 C59 C58 73.15(17)
C94 Co4 C59 C60 174.6(3)
C93 Co4 C59 C60 44.4(3)
C58 Co4 C59 C60 142.7(4)
P4 Co4 C59 C60 -52.3(3)
Co3 Co4 C59 C60 -144.1(3)
C94 Co4 C59 Co3 -41.3(2)
C93 Co4 C59 Co3 -171.46(11)
C58 Co4 C59 Co3 -73.15(17)
P4 Co4 C59 Co3 91.82(7)
C58 C59 C60 C61 -102.1(5)
Co3 C59 C60 C61 16.5(4)
Co4 C59 C60 C61 141.3(3)
C58 C59 C60 C65 78.7(5)
Co3 C59 C60 C65 -162.7(2)
Co4 C59 C60 C65 -37.8(4)
C65 C60 C61 C62 -1.6(5)
C59 C60 C61 C62 179.2(3)
C60 C61 C62 C63 0.5(5)
C61 C62 C63 C64 0.3(5)
C62 C63 C64 C65 0.0(5)
C63 C64 C65 C60 -1.1(5)
C61 C60 C65 C64 1.9(5)
C59 C60 C65 C64 -178.9(3)
C92 Co3 P3 C72 8.48(16)
C91 Co3 P3 C72 109.71(15)
C59 Co3 P3 C72 -94.79(14)
C58 Co3 P3 C72 -112.36(17)
Co4 Co3 P3 C72 -146.90(12)
C92 Co3 P3 C66 -114.86(15)
C91 Co3 P3 C66 -13.63(15)
C59 Co3 P3 C66 141.87(14)
C58 Co3 P3 C66 124.31(17)
Co4 Co3 P3 C66 89.76(11)
C92 Co3 P3 C78 124.15(14)
C91 Co3 P3 C78 -134.61(15)
C59 Co3 P3 C78 20.88(13)
C58 Co3 P3 C78 3.32(17)
Co4 Co3 P3 C78 -31.22(10)
C72 P3 C66 C67 -124.6(3)
C78 P3 C66 C67 128.2(3)
Co3 P3 C66 C67 5.5(3)
C72 P3 C66 C71 54.0(3)
C78 P3 C66 C71 -53.1(3)
Co3 P3 C66 C71 -175.8(2)
C71 C66 C67 C68 0.5(5)
P3 C66 C67 C68 179.2(3)
C66 C67 C68 C69 -0.2(5)
C67 C68 C69 C70 0.2(5)
C68 C69 C70 C71 -0.5(5)
C69 C70 C71 C66 0.8(5)
C67 C66 C71 C70 -0.8(5)
P3 C66 C71 C70 -179.5(2)
C66 P3 C72 C73 -136.7(3)
C78 P3 C72 C73 -28.9(3)
Co3 P3 C72 C73 89.3(3)
C66 P3 C72 C77 47.9(3)
C78 P3 C72 C77 155.7(2)
Co3 P3 C72 C77 -86.0(2)
C77 C72 C73 C74 -0.3(5)
P3 C72 C73 C74 -175.6(2)
C72 C73 C74 C75 -0.2(5)
C73 C74 C75 C76 0.6(5)
C74 C75 C76 C77 -0.5(5)
C75 C76 C77 C72 0.0(5)
C73 C72 C77 C76 0.4(4)
P3 C72 C77 C76 176.0(2)
C72 P3 C78 P4 173.77(13)
C66 P3 C78 P4 -81.19(17)
Co3 P3 C78 P4 50.24(16)
P3 C78 P4 C79 84.75(16)
P3 C78 P4 C85 -172.21(14)
P3 C78 P4 Co4 -45.75(16)
C94 Co4 P4 C79 1.57(15)
C93 Co4 P4 C79 102.70(15)
C58 Co4 P4 C79 -135.00(16)
C59 Co4 P4 C79 -148.64(14)
Co3 Co4 P4 C79 -97.02(11)
C94 Co4 P4 C78 119.72(15)
C93 Co4 P4 C78 -139.15(15)
C58 Co4 P4 C78 -16.86(17)
C59 Co4 P4 C78 -30.49(13)
Co3 Co4 P4 C78 21.12(11)
C94 Co4 P4 C85 -122.64(16)
C93 Co4 P4 C85 -21.51(15)
C58 Co4 P4 C85 100.79(17)
C59 Co4 P4 C85 87.15(14)
Co3 Co4 P4 C85 138.77(12)
C78 P4 C79 C80 -120.8(3)
C85 P4 C79 C80 133.5(3)
Co4 P4 C79 C80 1.4(3)
C78 P4 C79 C84 56.2(3)
C85 P4 C79 C84 -49.5(3)
Co4 P4 C79 C84 178.45(19)
C84 C79 C80 C81 -2.6(4)
P4 C79 C80 C81 174.5(2)
C79 C80 C81 C82 0.9(5)
C80 C81 C82 C83 0.9(5)
C81 C82 C83 C84 -0.8(5)
C82 C83 C84 C79 -1.0(4)
C80 C79 C84 C83 2.7(4)
P4 C79 C84 C83 -174.5(2)
C79 P4 C85 C86 129.0(3)
C78 P4 C85 C86 24.9(3)
Co4 P4 C85 C86 -96.2(3)
C79 P4 C85 C90 -51.6(3)
C78 P4 C85 C90 -155.8(2)
Co4 P4 C85 C90 83.1(2)
C90 C85 C86 C87 1.8(4)
P4 C85 C86 C87 -178.8(2)
C85 C86 C87 C88 0.4(5)
C86 C87 C88 C89 -2.1(5)
C87 C88 C89 C90 1.4(5)
C86 C85 C90 C89 -2.4(4)
P4 C85 C90 C89 178.2(2)
C88 C89 C90 C85 0.8(5)
C95 C96 C97 C98 -175.9(4)
C96 C97 C98 C99 -173.3(4)
C97 C98 C99 C100 -62.9(6)
C101 C102 C103 C104 66.7(6)
C102 C103 C104 C105 -178.4(4)
C103 C104 C105 C106 172.5(4)
